data_4314155
loop_
_publ_author_name
'Ke-liang Pang'
'Dong Guo'
'Chun-ying Duan'
'Hong Mo'
'Qing-jin Meng'

_publ_contact_author_address
;
Coordination Chemistry Institute
The State Key Laboratory of Coordinaiton Chemistry
Nanjing University , Nanjing 210093
P. R. China
;
_publ_contact_author_email duancy@nju.edu.cn
_publ_contact_author_fax '00 86 25 331 4502'
_publ_contact_author_name 'Dr. Duan Chun-ying'
_publ_contact_author_phone '00 86 25 359 7006'
_publ_section_title
;
 Generation of an Equilibrating Collection of Crystalline Solids from a
 Dynamic Combinational Library
;
_journal_name_full 'Inorganic Chemistry'
_journal_page_first 5453
_journal_page_last 5455
_journal_paper_doi 10.1021/ic034176o
_journal_volume 42
_journal_year 2003
_chemical_formula_sum 'C11 H11 Cu N O4 S'
_chemical_formula_weight 316.81
_chemical_name_systematic
; 
 ? 
;
_space_group_IT_number 61
_symmetry_cell_setting orthorhombic
_symmetry_space_group_name_Hall '-P 2ac 2ab'
_symmetry_space_group_name_H-M 'P b c a'
_atom_sites_solution_hydrogens geom
_atom_sites_solution_primary direct
_atom_sites_solution_secondary difmap
_audit_creation_method SHELXL-97
_cell_angle_alpha 90.00
_cell_angle_beta 90.00
_cell_angle_gamma 90.00
_cell_formula_units_Z 8
_cell_length_a 16.411(3)
_cell_length_b 7.4816(13)
_cell_length_c 19.545(3)
_cell_measurement_reflns_used 1099
_cell_measurement_temperature 293(2)
_cell_measurement_theta_max 18.08
_cell_measurement_theta_min 2.43
_cell_volume 2399.7(7)
_computing_cell_refinement 'Bruker SMART'
_computing_data_collection 'Bruker SMART'
_computing_data_reduction 'Bruker SAINT'
_computing_molecular_graphics 'Bruker SHELXTL'
_computing_publication_material 'Bruker SHELXTL'
_computing_structure_refinement 'Bruker SHELXTL'
_computing_structure_solution 'Bruker SHELXTL'
_diffrn_ambient_temperature 293(2)
_diffrn_measured_fraction_theta_full 1.000
_diffrn_measured_fraction_theta_max 1.000
_diffrn_measurement_device_type 'CCD area detector'
_diffrn_measurement_method 'phi and omega scans'
_diffrn_radiation_monochromator graphite
_diffrn_radiation_source 'fine-focus sealed tube'
_diffrn_radiation_type MoK\a
_diffrn_radiation_wavelength 0.71073
_diffrn_reflns_av_R_equivalents 0.0820
_diffrn_reflns_av_sigmaI/netI 0.0967
_diffrn_reflns_limit_h_max 13
_diffrn_reflns_limit_h_min -19
_diffrn_reflns_limit_k_max 8
_diffrn_reflns_limit_k_min -8
_diffrn_reflns_limit_l_max 23
_diffrn_reflns_limit_l_min -22
_diffrn_reflns_number 10969
_diffrn_reflns_theta_full 25.00
_diffrn_reflns_theta_max 25.00
_diffrn_reflns_theta_min 2.08
_exptl_absorpt_coefficient_mu 1.999
_exptl_absorpt_correction_T_max 0.8311
_exptl_absorpt_correction_T_min 0.5734
_exptl_absorpt_correction_type empirical
_exptl_absorpt_process_details SADABS
_exptl_crystal_colour green
_exptl_crystal_density_diffrn 1.754
_exptl_crystal_density_method 'not measured'
_exptl_crystal_description prism
_exptl_crystal_F_000 1288
_exptl_crystal_size_max 0.30
_exptl_crystal_size_mid 0.25
_exptl_crystal_size_min 0.10
_refine_diff_density_max 0.631
_refine_diff_density_min -0.420
_refine_diff_density_rms 0.078
_refine_ls_extinction_method none
_refine_ls_goodness_of_fit_ref 1.026
_refine_ls_hydrogen_treatment mixed
_refine_ls_matrix_type full
_refine_ls_number_parameters 164
_refine_ls_number_reflns 2118
_refine_ls_number_restraints 0
_refine_ls_restrained_S_all 1.026
_refine_ls_R_factor_all 0.1029
_refine_ls_R_factor_gt 0.0494
_refine_ls_shift/su_max 0.001
_refine_ls_shift/su_mean 0.000
_refine_ls_structure_factor_coef Fsqd
_refine_ls_weighting_details 'calc w=1/[\s^2^(Fo^2^)+(0.0170P)^2^+0.0000P] where P=(Fo^2^+2Fc^2^)/3'
_refine_ls_weighting_scheme calc
_refine_ls_wR_factor_gt 0.0762
_refine_ls_wR_factor_ref 0.0824
_reflns_number_gt 1244
_reflns_number_total 2118
_reflns_threshold_expression >2sigma(I)
_cod_data_source_file ic034176osi20030417_050415_1.cif
_cod_data_source_block compound_1
_cod_depositor_comments
;
The following automatic conversions were performed:

'_symmetry_cell_setting' value 'Orthorhombic' changed to
'orthorhombic' according to the built-in table from CIF Core
dictionary named 'cif_core.dic' version 2.4.1 from 2010-06-29.

Automatic conversion script
Id: cif_fix_values 1646 2011-03-28 12:23:43Z adriana 
;
_cod_database_code 4314155

loop_
_symmetry_equiv_pos_as_xyz
'x, y, z'
'-x+1/2, -y, z+1/2'
'-x, y+1/2, -z+1/2'
'x+1/2, -y+1/2, -z'
'-x, -y, -z'
'x-1/2, y, -z-1/2'
'x, -y-1/2, z-1/2'
'-x-1/2, y-1/2, z'

loop_
_atom_site_label
_atom_site_type_symbol
_atom_site_fract_x
_atom_site_fract_y
_atom_site_fract_z
_atom_site_U_iso_or_equiv
_atom_site_adp_type
_atom_site_occupancy
_atom_site_symmetry_multiplicity
_atom_site_calc_flag
_atom_site_refinement_flags
_atom_site_disorder_assembly
_atom_site_disorder_group
Cu1 Cu 0.54674(4) 0.16710(9) 0.48859(3) 0.0425(2) Uani 1 1 d . . .
S1 S 0.68413(10) 0.4641(2) 0.64506(8) 0.0670(5) Uani 1 1 d . . .
O1 O 0.53343(19) -0.0169(4) 0.55905(14) 0.0357(9) Uani 1 1 d . . .
O2 O 0.5468(2) 0.3877(5) 0.43455(15) 0.0528(11) Uani 1 1 d . . .
O3 O 0.5935(2) 0.6669(6) 0.43524(18) 0.0695(13) Uani 1 1 d . . .
O4 O 0.6542(2) 0.0007(5) 0.43543(17) 0.0542(11) Uani 1 1 d . . .
H4B H 0.6794 -0.0886 0.4609 0.065 Uiso 1 1 calc R . .
N1 N 0.6170(3) 0.2983(6) 0.5465(2) 0.0427(12) Uani 1 1 d . . .
C1 C 0.5571(3) -0.0070(7) 0.6243(2) 0.0338(13) Uani 1 1 d . . .
C2 C 0.5354(3) -0.1431(7) 0.6694(2) 0.0445(15) Uani 1 1 d . . .
H2A H 0.5038 -0.2373 0.6533 0.053 Uiso 1 1 calc R . .
C3 C 0.5589(3) -0.1431(8) 0.7367(2) 0.0502(16) Uani 1 1 d . . .
H3A H 0.5431 -0.2364 0.7652 0.060 Uiso 1 1 calc R . .
C4 C 0.6050(4) -0.0083(9) 0.7621(3) 0.0539(18) Uani 1 1 d . . .
H4A H 0.6216 -0.0092 0.8075 0.065 Uiso 1 1 calc R . .
C5 C 0.6269(3) 0.1297(8) 0.7195(3) 0.0493(16) Uani 1 1 d . . .
H5A H 0.6575 0.2234 0.7373 0.059 Uiso 1 1 calc R . .
C6 C 0.6049(3) 0.1347(7) 0.6510(2) 0.0336(13) Uani 1 1 d . . .
C7 C 0.6301(3) 0.2841(7) 0.6099(3) 0.0350(14) Uani 1 1 d . . .
C8 C 0.6721(4) 0.5890(8) 0.5675(3) 0.0621(19) Uani 1 1 d . . .
H8A H 0.6296 0.6782 0.5727 0.075 Uiso 1 1 calc R . .
H8B H 0.7225 0.6493 0.5557 0.075 Uiso 1 1 calc R . .
C9 C 0.6497(4) 0.4596(8) 0.5134(3) 0.0596(17) Uani 1 1 d . . .
H9A H 0.7008 0.4237 0.4913 0.072 Uiso 1 1 calc R . .
C10 C 0.5932(4) 0.5143(8) 0.4572(3) 0.0469(16) Uani 1 1 d . . .
C11 C 0.6814(3) 0.0294(9) 0.3685(3) 0.081(2) Uani 1 1 d . . .
H11A H 0.7207 -0.0605 0.3566 0.122 Uiso 1 1 calc R . .
H11B H 0.7062 0.1453 0.3654 0.122 Uiso 1 1 calc R . .
H11C H 0.6361 0.0231 0.3376 0.122 Uiso 1 1 calc R . .

loop_
_atom_site_aniso_label
_atom_site_aniso_U_11
_atom_site_aniso_U_22
_atom_site_aniso_U_33
_atom_site_aniso_U_23
_atom_site_aniso_U_13
_atom_site_aniso_U_12
Cu1 0.0625(5) 0.0273(4) 0.0377(4) 0.0038(4) -0.0081(4) -0.0141(4)
S1 0.0873(14) 0.0508(12) 0.0629(11) -0.0134(9) -0.0152(10) -0.0274(10)
O1 0.055(2) 0.028(2) 0.0240(18) 0.0019(15) -0.0124(18) -0.0064(19)
O2 0.093(3) 0.028(3) 0.037(2) 0.0061(17) -0.011(2) -0.023(2)
O3 0.111(4) 0.028(3) 0.070(3) 0.009(2) -0.002(2) -0.019(3)
O4 0.067(3) 0.040(3) 0.056(3) 0.005(2) 0.001(2) 0.002(2)
N1 0.057(3) 0.023(3) 0.048(3) 0.004(2) -0.011(3) -0.013(2)
C1 0.043(4) 0.031(4) 0.027(3) 0.003(3) 0.005(3) 0.006(3)
C2 0.048(4) 0.045(4) 0.041(3) -0.001(3) -0.013(3) -0.010(3)
C3 0.050(4) 0.063(5) 0.038(3) 0.005(3) -0.001(3) -0.009(4)
C4 0.061(5) 0.074(6) 0.027(3) 0.003(3) -0.009(3) 0.004(4)
C5 0.049(4) 0.059(5) 0.040(3) -0.014(3) -0.007(3) -0.004(3)
C6 0.036(3) 0.033(4) 0.032(3) -0.008(3) 0.002(3) 0.003(3)
C7 0.028(3) 0.037(4) 0.040(3) -0.014(3) -0.004(3) -0.001(3)
C8 0.079(5) 0.046(4) 0.062(4) -0.007(3) -0.001(4) -0.027(3)
C9 0.060(4) 0.050(5) 0.069(4) 0.004(4) -0.015(4) -0.019(3)
C10 0.064(5) 0.029(4) 0.048(4) -0.002(3) 0.015(3) -0.006(4)
C11 0.085(5) 0.080(6) 0.079(5) 0.026(4) 0.023(4) 0.000(4)

loop_
_atom_type_symbol
_atom_type_description
_atom_type_scat_dispersion_real
_atom_type_scat_dispersion_imag
_atom_type_scat_source
C C 0.0033 0.0016 'International Tables Vol C Tables 4.2.6.8 and 6.1.1.4'
H H 0.0000 0.0000 'International Tables Vol C Tables 4.2.6.8 and 6.1.1.4'
N N 0.0061 0.0033 'International Tables Vol C Tables 4.2.6.8 and 6.1.1.4'
O O 0.0106 0.0060 'International Tables Vol C Tables 4.2.6.8 and 6.1.1.4'
S S 0.1246 0.1234 'International Tables Vol C Tables 4.2.6.8 and 6.1.1.4'
Cu Cu 0.3201 1.2651 'International Tables Vol C Tables 4.2.6.8 and 6.1.1.4'

loop_
_geom_angle_atom_site_label_1
_geom_angle_atom_site_label_2
_geom_angle_atom_site_label_3
_geom_angle
_geom_angle_site_symmetry_1
_geom_angle_site_symmetry_3
_geom_angle_publ_flag
N1 Cu1 O1 90.68(16) . . ?
N1 Cu1 O2 83.42(17) . . ?
O1 Cu1 O2 166.09(14) . . ?
N1 Cu1 O1 171.51(16) . 5_656 ?
O1 Cu1 O1 81.76(13) . 5_656 ?
O2 Cu1 O1 103.08(14) . 5_656 ?
N1 Cu1 O4 94.62(16) . . ?
O1 Cu1 O4 91.25(13) . . ?
O2 Cu1 O4 101.75(14) . . ?
O1 Cu1 O4 89.44(13) 5_656 . ?
N1 Cu1 Cu1 131.51(13) . 5_656 ?
O1 Cu1 Cu1 40.94(9) . 5_656 ?
O2 Cu1 Cu1 142.27(12) . 5_656 ?
O1 Cu1 Cu1 40.82(9) 5_656 5_656 ?
O4 Cu1 Cu1 90.46(9) . 5_656 ?
C7 S1 C8 90.8(3) . . ?
C1 O1 Cu1 126.8(3) . . ?
C1 O1 Cu1 132.8(3) . 5_656 ?
Cu1 O1 Cu1 98.24(13) . 5_656 ?
C10 O2 Cu1 115.6(4) . . ?
C11 O4 Cu1 124.1(3) . . ?
C11 O4 H4B 117.9 . . ?
Cu1 O4 H4B 117.9 . . ?
C7 N1 C9 116.0(4) . . ?
C7 N1 Cu1 130.4(4) . . ?
C9 N1 Cu1 112.6(3) . . ?
O1 C1 C2 119.3(5) . . ?
O1 C1 C6 123.7(5) . . ?
C2 C1 C6 117.0(4) . . ?
C3 C2 C1 122.3(5) . . ?
C3 C2 H2A 118.8 . . ?
C1 C2 H2A 118.8 . . ?
C4 C3 C2 120.5(6) . . ?
C4 C3 H3A 119.7 . . ?
C2 C3 H3A 119.7 . . ?
C3 C4 C5 119.0(5) . . ?
C3 C4 H4A 120.5 . . ?
C5 C4 H4A 120.5 . . ?
C4 C5 C6 122.4(5) . . ?
C4 C5 H5A 118.8 . . ?
C6 C5 H5A 118.8 . . ?
C5 C6 C1 118.6(5) . . ?
C5 C6 C7 119.1(5) . . ?
C1 C6 C7 122.3(4) . . ?
N1 C7 C6 124.4(5) . . ?
N1 C7 S1 114.0(4) . . ?
C6 C7 S1 121.6(4) . . ?
C9 C8 S1 106.8(4) . . ?
C9 C8 H8A 110.4 . . ?
S1 C8 H8A 110.4 . . ?
C9 C8 H8B 110.4 . . ?
S1 C8 H8B 110.4 . . ?
H8A C8 H8B 108.6 . . ?
N1 C9 C8 108.3(5) . . ?
N1 C9 C10 108.8(5) . . ?
C8 C9 C10 119.9(5) . . ?
N1 C9 H9A 106.3 . . ?
C8 C9 H9A 106.3 . . ?
C10 C9 H9A 106.3 . . ?
O3 C10 O2 124.5(6) . . ?
O3 C10 C9 120.9(6) . . ?
O2 C10 C9 114.6(5) . . ?
O4 C11 H11A 109.5 . . ?
O4 C11 H11B 109.5 . . ?
H11A C11 H11B 109.5 . . ?
O4 C11 H11C 109.5 . . ?
H11A C11 H11C 109.5 . . ?
H11B C11 H11C 109.5 . . ?

loop_
_geom_bond_atom_site_label_1
_geom_bond_atom_site_label_2
_geom_bond_distance
_geom_bond_site_symmetry_2
_geom_bond_publ_flag
Cu1 N1 1.892(4) . ?
Cu1 O1 1.960(3) . ?
Cu1 O2 1.960(3) . ?
Cu1 O1 1.965(3) 5_656 ?
Cu1 O4 2.395(3) . ?
Cu1 Cu1 2.9671(13) 5_656 ?
S1 C7 1.752(5) . ?
S1 C8 1.793(5) . ?
O1 C1 1.335(5) . ?
O1 Cu1 1.965(3) 5_656 ?
O2 C10 1.295(6) . ?
O3 C10 1.220(6) . ?
O4 C11 1.399(5) . ?
O4 H4B 0.9300 . ?
N1 C7 1.262(5) . ?
N1 C9 1.470(6) . ?
C1 C2 1.393(6) . ?
C1 C6 1.419(6) . ?
C2 C3 1.372(6) . ?
C2 H2A 0.9300 . ?
C3 C4 1.354(7) . ?
C3 H3A 0.9300 . ?
C4 C5 1.373(7) . ?
C4 H4A 0.9300 . ?
C5 C6 1.387(6) . ?
C5 H5A 0.9300 . ?
C6 C7 1.438(7) . ?
C8 C9 1.479(7) . ?
C8 H8A 0.9700 . ?
C8 H8B 0.9700 . ?
C9 C10 1.494(7) . ?
C9 H9A 0.9800 . ?
C11 H11A 0.9600 . ?
C11 H11B 0.9600 . ?
C11 H11C 0.9600 . ?
